data_4334327
loop_
_publ_author_name
'Jamie Hicks'
'Cameron Jones'

_publ_section_title
;
 Extremely Bulky Amido First Row Transition Metal(II) Halide Complexes:
 Potential Precursors to Low Coordinate Metal-Metal Bonded Systems
;
_journal_name_full 'Inorganic Chemistry'
_journal_page_first 3900
_journal_page_last 3907
_journal_paper_doi 10.1021/ic302672a
_journal_volume 52
_journal_year 2013
_chemical_formula_sum 'C124 H116 Cl2 Co2 N2 O2 Si2'
_chemical_formula_weight 1911.13
_chemical_name_systematic
; 
 ? 
;
_space_group_IT_number 2
_symmetry_cell_setting triclinic
_symmetry_space_group_name_Hall '-P 1'
_symmetry_space_group_name_H-M 'P -1'
_atom_sites_solution_hydrogens geom
_atom_sites_solution_primary direct
_atom_sites_solution_secondary difmap
_audit_creation_method SHELXL-97
_cell_angle_alpha 81.973(2)
_cell_angle_beta 79.402(3)
_cell_angle_gamma 89.569(2)
_cell_formula_units_Z 1
_cell_length_a 11.8902(4)
_cell_length_b 14.0389(4)
_cell_length_c 15.2789(5)
_cell_measurement_temperature 123(2)
_cell_volume 2481.94(14)
_computing_structure_refinement 'SHELXL-97 (Sheldrick, 1997)'
_computing_structure_solution 'SHELXS-97 (Sheldrick, 1990)'
_diffrn_ambient_temperature 123(2)
_diffrn_measured_fraction_theta_full 0.994
_diffrn_measured_fraction_theta_max 0.994
_diffrn_measurement_device_type 'Oxford Gemini Ultra'
_diffrn_radiation_monochromator graphite
_diffrn_radiation_source 'Enhance (Mo) x-ray Source'
_diffrn_radiation_type MoK\a
_diffrn_radiation_wavelength 0.71073
_diffrn_reflns_av_R_equivalents 0.0297
_diffrn_reflns_av_sigmaI/netI 0.0631
_diffrn_reflns_limit_h_max 14
_diffrn_reflns_limit_h_min -14
_diffrn_reflns_limit_k_max 17
_diffrn_reflns_limit_k_min -15
_diffrn_reflns_limit_l_max 18
_diffrn_reflns_limit_l_min -14
_diffrn_reflns_number 16246
_diffrn_reflns_theta_full 26.00
_diffrn_reflns_theta_max 26.00
_diffrn_reflns_theta_min 2.92
_exptl_absorpt_coefficient_mu 0.467
_exptl_absorpt_correction_T_max 0.945
_exptl_absorpt_correction_T_min 0.912
_exptl_absorpt_correction_type multi-scan
_exptl_absorpt_process_details 'SCALE3 ABSPACK'
_exptl_crystal_colour green
_exptl_crystal_density_diffrn 1.279
_exptl_crystal_description block
_exptl_crystal_F_000 1006
_exptl_crystal_size_max 0.20
_exptl_crystal_size_mid 0.18
_exptl_crystal_size_min 0.12
_refine_diff_density_max 1.349
_refine_diff_density_min -0.629
_refine_diff_density_rms 0.076
_refine_ls_extinction_method none
_refine_ls_goodness_of_fit_ref 1.019
_refine_ls_hydrogen_treatment constr
_refine_ls_matrix_type full
_refine_ls_number_parameters 601
_refine_ls_number_reflns 9697
_refine_ls_number_restraints 50
_refine_ls_restrained_S_all 1.065
_refine_ls_R_factor_all 0.0786
_refine_ls_R_factor_gt 0.0537
_refine_ls_shift/su_max 0.000
_refine_ls_shift/su_mean 0.000
_refine_ls_structure_factor_coef Fsqd
_refine_ls_weighting_details 'calc w=1/[\s^2^(Fo^2^)+(0.0640P)^2^+2.6588P] where P=(Fo^2^+2Fc^2^)/3'
_refine_ls_weighting_scheme calc
_refine_ls_wR_factor_gt 0.1275
_refine_ls_wR_factor_ref 0.1439
_reflns_number_gt 7304
_reflns_number_total 9697
_reflns_threshold_expression >2sigma(I)
_cod_data_source_file ic302672a_si_002_08.cif
_cod_data_source_block compound8
_cod_database_code 4334327

loop_
_symmetry_equiv_pos_as_xyz
'x, y, z'
'-x, -y, -z'

loop_
_atom_site_label
_atom_site_type_symbol
_atom_site_fract_x
_atom_site_fract_y
_atom_site_fract_z
_atom_site_U_iso_or_equiv
_atom_site_adp_type
_atom_site_occupancy
_atom_site_symmetry_multiplicity
_atom_site_calc_flag
_atom_site_refinement_flags
_atom_site_disorder_assembly
_atom_site_disorder_group
Co1 Co 0.94561(4) 0.54094(3) 0.09624(3) 0.01795(13) Uani 1 1 d . . .
Cl1 Cl 1.13073(7) 0.52102(5) 0.01590(5) 0.02239(18) Uani 1 1 d . . .
Si1 Si 0.92749(7) 0.76872(6) 0.10113(6) 0.01658(19) Uani 1 1 d . . .
O1 O 0.92782(18) 0.42282(14) 0.19085(14) 0.0219(5) Uani 1 1 d . . .
N1 N 0.8978(2) 0.65216(17) 0.15466(16) 0.0160(5) Uani 1 1 d . . .
C1 C 0.8325(3) 0.63424(19) 0.2450(2) 0.0151(6) Uani 1 1 d . . .
C2 C 0.8899(3) 0.6217(2) 0.3199(2) 0.0160(6) Uani 1 1 d . . .
C3 C 0.8276(3) 0.6023(2) 0.4068(2) 0.0194(7) Uani 1 1 d . . .
H3 H 0.8677 0.5924 0.4556 0.023 Uiso 1 1 calc R . .
C4 C 0.7088(3) 0.5970(2) 0.4252(2) 0.0217(7) Uani 1 1 d . . .
C5 C 0.6528(3) 0.6134(2) 0.3525(2) 0.0204(7) Uani 1 1 d . . .
H5 H 0.5715 0.6138 0.3638 0.025 Uiso 1 1 calc R . .
C6 C 0.7110(3) 0.6291(2) 0.2634(2) 0.0186(6) Uani 1 1 d . . .
C7 C 0.6421(3) 0.5722(3) 0.5204(2) 0.0301(8) Uani 1 1 d . . .
H7A H 0.5644 0.5970 0.5235 0.045 Uiso 1 1 calc R . .
H7B H 0.6805 0.6013 0.5619 0.045 Uiso 1 1 calc R . .
H7C H 0.6383 0.5022 0.5372 0.045 Uiso 1 1 calc R . .
C8 C 1.0201(3) 0.6301(2) 0.3073(2) 0.0185(6) Uani 1 1 d . . .
H8 H 1.0463 0.6709 0.2480 0.022 Uiso 1 1 calc R . .
C9 C 1.0598(3) 0.6829(2) 0.3786(2) 0.0198(7) Uani 1 1 d . . .
C10 C 1.1374(3) 0.6443(2) 0.4312(2) 0.0236(7) Uani 1 1 d . . .
H10 H 1.1629 0.5804 0.4276 0.028 Uiso 1 1 calc R . .
C11 C 1.1785(3) 0.6983(3) 0.4896(2) 0.0306(8) Uani 1 1 d . . .
H11 H 1.2311 0.6709 0.5254 0.037 Uiso 1 1 calc R . .
C12 C 1.1423(3) 0.7917(3) 0.4949(2) 0.0318(8) Uani 1 1 d . . .
H12 H 1.1709 0.8292 0.5335 0.038 Uiso 1 1 calc R . .
C13 C 1.0643(3) 0.8298(2) 0.4437(2) 0.0325(8) Uani 1 1 d . . .
H13 H 1.0389 0.8936 0.4475 0.039 Uiso 1 1 calc R . .
C14 C 1.0227(3) 0.7763(2) 0.3867(2) 0.0259(7) Uani 1 1 d . . .
H14 H 0.9681 0.8036 0.3527 0.031 Uiso 1 1 calc R . .
C15 C 1.0808(3) 0.5339(2) 0.3015(2) 0.0198(7) Uani 1 1 d . . .
C16 C 1.1801(3) 0.5277(2) 0.2389(2) 0.0232(7) Uani 1 1 d . . .
H16 H 1.2054 0.5821 0.1956 0.028 Uiso 1 1 calc R . .
C17 C 1.2433(3) 0.4446(2) 0.2377(2) 0.0282(8) Uani 1 1 d . . .
H17 H 1.3108 0.4423 0.1939 0.034 Uiso 1 1 calc R . .
C18 C 1.2075(3) 0.3641(2) 0.3010(2) 0.0294(8) Uani 1 1 d . . .
H18 H 1.2505 0.3068 0.3012 0.035 Uiso 1 1 calc R . .
C19 C 1.1083(3) 0.3694(2) 0.3637(2) 0.0274(8) Uani 1 1 d . . .
H19 H 1.0830 0.3150 0.4071 0.033 Uiso 1 1 calc R . .
C20 C 1.0454(3) 0.4526(2) 0.3638(2) 0.0229(7) Uani 1 1 d . . .
H20 H 0.9772 0.4544 0.4070 0.027 Uiso 1 1 calc R . .
C21 C 0.6379(3) 0.6349(2) 0.1898(2) 0.0195(7) Uani 1 1 d . . .
H21 H 0.6903 0.6583 0.1318 0.023 Uiso 1 1 calc R . .
C22 C 0.5418(3) 0.7085(2) 0.2006(2) 0.0214(7) Uani 1 1 d . . .
C23 C 0.5641(3) 0.8029(2) 0.1595(2) 0.0291(8) Uani 1 1 d . . .
H23 H 0.6376 0.8199 0.1245 0.035 Uiso 1 1 calc R . .
C24 C 0.4814(3) 0.8730(3) 0.1686(3) 0.0354(9) Uani 1 1 d . . .
H24 H 0.4987 0.9371 0.1400 0.042 Uiso 1 1 calc R . .
C25 C 0.3744(3) 0.8499(3) 0.2191(3) 0.0319(8) Uani 1 1 d . . .
H25 H 0.3181 0.8980 0.2266 0.038 Uiso 1 1 calc R . .
C26 C 0.3497(3) 0.7560(3) 0.2588(2) 0.0306(8) Uani 1 1 d . . .
H26 H 0.2756 0.7393 0.2929 0.037 Uiso 1 1 calc R . .
C27 C 0.4324(3) 0.6857(2) 0.2492(2) 0.0267(7) Uani 1 1 d . . .
H27 H 0.4138 0.6213 0.2761 0.032 Uiso 1 1 calc R . .
C28 C 0.5931(3) 0.5349(2) 0.1800(2) 0.0230(7) Uani 1 1 d . . .
C29 C 0.5519(3) 0.4649(2) 0.2519(3) 0.0293(8) Uani 1 1 d . . .
H29 H 0.5450 0.4798 0.3115 0.035 Uiso 1 1 calc R . .
C30 C 0.5205(3) 0.3735(3) 0.2390(3) 0.0353(9) Uani 1 1 d . . .
H30 H 0.4920 0.3269 0.2895 0.042 Uiso 1 1 calc R . .
C31 C 0.5305(3) 0.3502(3) 0.1533(3) 0.0398(10) Uani 1 1 d . . .
H31 H 0.5117 0.2871 0.1442 0.048 Uiso 1 1 calc R . .
C32 C 0.5684(3) 0.4197(3) 0.0808(3) 0.0423(10) Uani 1 1 d . . .
H32 H 0.5736 0.4049 0.0214 0.051 Uiso 1 1 calc R . .
C33 C 0.5989(3) 0.5113(3) 0.0939(3) 0.0321(8) Uani 1 1 d . . .
H33 H 0.6242 0.5585 0.0432 0.039 Uiso 1 1 calc R . .
C34 C 0.8319(3) 0.8099(2) 0.0178(2) 0.0185(6) Uani 1 1 d . . .
C35 C 0.7877(3) 0.7463(2) -0.0310(2) 0.0211(7) Uani 1 1 d . . .
H35 H 0.8057 0.6800 -0.0214 0.025 Uiso 1 1 calc R . .
C36 C 0.7184(3) 0.7774(3) -0.0929(2) 0.0297(8) Uani 1 1 d . . .
H36 H 0.6903 0.7328 -0.1255 0.036 Uiso 1 1 calc R . .
C37 C 0.6905(3) 0.8736(3) -0.1071(2) 0.0318(8) Uani 1 1 d . . .
H37 H 0.6423 0.8950 -0.1487 0.038 Uiso 1 1 calc R . .
C38 C 0.7331(3) 0.9386(2) -0.0604(2) 0.0287(8) Uani 1 1 d . . .
H38 H 0.7139 1.0046 -0.0698 0.034 Uiso 1 1 calc R . .
C39 C 0.8036(3) 0.9072(2) 0.0001(2) 0.0226(7) Uani 1 1 d . . .
H39 H 0.8338 0.9528 0.0306 0.027 Uiso 1 1 calc R . .
C40 C 1.0780(3) 0.7873(2) 0.0335(2) 0.0193(7) Uani 1 1 d . . .
C41 C 1.1749(3) 0.7565(2) 0.0686(2) 0.0267(7) Uani 1 1 d . . .
H41 H 1.1649 0.7167 0.1252 0.032 Uiso 1 1 calc R . .
C42 C 1.2852(3) 0.7822(2) 0.0236(2) 0.0296(8) Uani 1 1 d . . .
H42 H 1.3492 0.7595 0.0491 0.036 Uiso 1 1 calc R . .
C43 C 1.3017(3) 0.8409(2) -0.0584(2) 0.0278(8) Uani 1 1 d . . .
H43 H 1.3769 0.8589 -0.0894 0.033 Uiso 1 1 calc R . .
C44 C 1.2079(3) 0.8733(2) -0.0952(2) 0.0268(8) Uani 1 1 d . . .
H44 H 1.2187 0.9138 -0.1515 0.032 Uiso 1 1 calc R . .
C45 C 1.0979(3) 0.8465(2) -0.0496(2) 0.0230(7) Uani 1 1 d . . .
H45 H 1.0344 0.8691 -0.0758 0.028 Uiso 1 1 calc R . .
C46 C 0.9123(3) 0.8592(2) 0.1835(2) 0.0192(7) Uani 1 1 d . . .
C47 C 0.8118(3) 0.8680(2) 0.2454(2) 0.0249(7) Uani 1 1 d . . .
H47 H 0.7483 0.8267 0.2470 0.030 Uiso 1 1 calc R . .
C48 C 0.8021(3) 0.9355(2) 0.3047(2) 0.0288(8) Uani 1 1 d . . .
H48 H 0.7328 0.9397 0.3462 0.035 Uiso 1 1 calc R . .
C49 C 0.8934(3) 0.9966(2) 0.3033(2) 0.0305(8) Uani 1 1 d . . .
H49 H 0.8873 1.0423 0.3442 0.037 Uiso 1 1 calc R . .
C50 C 0.9935(3) 0.9908(2) 0.2423(2) 0.0285(8) Uani 1 1 d . . .
H50 H 1.0560 1.0331 0.2407 0.034 Uiso 1 1 calc R . .
C51 C 1.0030(3) 0.9231(2) 0.1829(2) 0.0239(7) Uani 1 1 d . . .
H51 H 1.0723 0.9200 0.1411 0.029 Uiso 1 1 calc R . .
C52 C 0.9906(3) 0.3360(2) 0.1715(2) 0.0243(7) Uani 1 1 d . . .
H52A H 1.0723 0.3434 0.1751 0.029 Uiso 1 1 calc R . .
H52B H 0.9853 0.3216 0.1108 0.029 Uiso 1 1 calc R . .
C53 C 0.9331(3) 0.2574(2) 0.2431(2) 0.0273(8) Uani 1 1 d . . .
H53A H 0.9646 0.2552 0.2990 0.033 Uiso 1 1 calc R . .
H53B H 0.9419 0.1937 0.2220 0.033 Uiso 1 1 calc R . .
C54 C 0.8086(3) 0.2872(2) 0.2577(3) 0.0316(8) Uani 1 1 d . . .
H54A H 0.7685 0.2655 0.2125 0.038 Uiso 1 1 calc R . .
H54B H 0.7677 0.2609 0.3187 0.038 Uiso 1 1 calc R . .
C55 C 0.8179(3) 0.3953(3) 0.2464(3) 0.0391(10) Uani 1 1 d . . .
H55A H 0.7556 0.4244 0.2173 0.047 Uiso 1 1 calc R . .
H55B H 0.8121 0.4176 0.3057 0.047 Uiso 1 1 calc R . .
C56 C 0.5430(6) 0.8454(7) 0.5342(6) 0.088(3) Uiso 0.646(9) 1 d PD A 1
C56A C 0.5465(11) 0.8849(7) 0.5853(8) 0.212(17) Uiso 0.354(9) 1 d PD A 2
C57 C 0.4839(7) 0.8980(7) 0.6040(6) 0.097(3) Uiso 0.646(9) 1 d PD A 1
H57 H 0.4028 0.9023 0.6146 0.116 Uiso 0.646(9) 1 calc PR A 1
C57A C 0.6218(13) 0.8340(12) 0.5252(11) 0.093(7) Uiso 0.354(9) 1 d PD A 2
H57A H 0.5924 0.7985 0.4856 0.111 Uiso 0.354(9) 1 calc PR A 2
C58 C 0.5488(10) 0.9422(13) 0.6552(10) 0.166(7) Uiso 0.646(9) 1 d PD A 1
H58 H 0.5109 0.9754 0.7020 0.199 Uiso 0.646(9) 1 calc PR A 1
C58A C 0.7418(12) 0.8366(12) 0.5249(11) 0.096(6) Uiso 0.354(9) 1 d PD A 2
H58A H 0.7917 0.7988 0.4883 0.115 Uiso 0.354(9) 1 calc PR A 2
C59 C 0.6708(10) 0.9386(13) 0.6386(12) 0.159(7) Uiso 0.646(9) 1 d PD A 1
H59 H 0.7141 0.9761 0.6682 0.191 Uiso 0.646(9) 1 calc PR A 1
C59A C 0.7876(10) 0.8963(12) 0.5799(12) 0.088(6) Uiso 0.354(9) 1 d PD A 2
H59A H 0.8677 0.8998 0.5786 0.105 Uiso 0.354(9) 1 calc PR A 2
C60 C 0.7258(7) 0.8793(8) 0.5784(7) 0.099(4) Uiso 0.646(9) 1 d PD A 1
H60 H 0.8058 0.8695 0.5729 0.119 Uiso 0.646(9) 1 calc PR A 1
C60A C 0.7119(11) 0.9491(15) 0.6355(14) 0.094(7) Uiso 0.354(9) 1 d PD A 2
H60A H 0.7417 0.9910 0.6698 0.112 Uiso 0.354(9) 1 calc PR A 2
C61 C 0.6628(6) 0.8342(5) 0.5258(5) 0.042(2) Uiso 0.646(9) 1 d PD A 1
H61 H 0.7013 0.7954 0.4838 0.050 Uiso 0.646(9) 1 calc PR A 1
C61A C 0.5899(10) 0.9409(11) 0.6418(10) 0.057(4) Uiso 0.354(9) 1 d PD A 2
H61A H 0.5393 0.9728 0.6834 0.068 Uiso 0.354(9) 1 calc PR A 2
C62 C 0.4774(8) 0.8059(8) 0.4764(7) 0.121(5) Uiso 0.646(9) 1 d PD A 1
H62A H 0.5291 0.7910 0.4224 0.182 Uiso 0.646(9) 1 calc PR A 1
H62B H 0.4215 0.8530 0.4588 0.182 Uiso 0.646(9) 1 calc PR A 1
H62C H 0.4373 0.7470 0.5086 0.182 Uiso 0.646(9) 1 calc PR A 1
C62A C 0.4243(11) 0.8890(16) 0.5773(15) 0.119(8) Uiso 0.354(9) 1 d PD A 2
H62D H 0.3782 0.9029 0.6340 0.179 Uiso 0.354(9) 1 calc PR A 2
H62E H 0.3997 0.8270 0.5640 0.179 Uiso 0.354(9) 1 calc PR A 2
H62F H 0.4141 0.9398 0.5286 0.179 Uiso 0.354(9) 1 calc PR A 2

loop_
_atom_site_aniso_label
_atom_site_aniso_U_11
_atom_site_aniso_U_22
_atom_site_aniso_U_33
_atom_site_aniso_U_23
_atom_site_aniso_U_13
_atom_site_aniso_U_12
Co1 0.0247(2) 0.0151(2) 0.0136(2) -0.00192(16) -0.00247(17) 0.00155(16)
Cl1 0.0250(4) 0.0247(4) 0.0180(4) -0.0056(3) -0.0033(3) 0.0001(3)
Si1 0.0219(5) 0.0139(4) 0.0131(4) 0.0003(3) -0.0027(3) -0.0002(3)
O1 0.0291(13) 0.0155(11) 0.0186(12) 0.0014(9) -0.0005(10) 0.0009(9)
N1 0.0192(13) 0.0159(12) 0.0130(13) -0.0017(10) -0.0035(10) 0.0015(10)
C1 0.0217(16) 0.0095(13) 0.0130(15) -0.0013(11) -0.0007(12) -0.0009(11)
C2 0.0202(16) 0.0119(14) 0.0155(16) 0.0002(12) -0.0038(12) 0.0007(11)
C3 0.0231(17) 0.0218(16) 0.0129(16) 0.0004(12) -0.0048(13) 0.0007(12)
C4 0.0230(17) 0.0254(17) 0.0156(16) -0.0016(13) -0.0016(13) -0.0005(13)
C5 0.0193(16) 0.0222(16) 0.0186(17) -0.0004(13) -0.0021(13) -0.0019(12)
C6 0.0229(17) 0.0157(15) 0.0170(16) -0.0013(12) -0.0041(13) 0.0002(12)
C7 0.0257(19) 0.046(2) 0.0161(18) 0.0009(15) -0.0011(14) -0.0026(15)
C8 0.0216(17) 0.0217(16) 0.0112(15) 0.0013(12) -0.0030(12) -0.0018(12)
C9 0.0227(17) 0.0231(16) 0.0115(15) 0.0030(12) -0.0013(13) -0.0047(12)
C10 0.0257(18) 0.0256(17) 0.0184(17) 0.0009(13) -0.0043(14) -0.0027(13)
C11 0.032(2) 0.037(2) 0.0238(19) 0.0008(15) -0.0121(16) -0.0049(15)
C12 0.039(2) 0.036(2) 0.0240(19) -0.0076(16) -0.0103(16) -0.0066(16)
C13 0.047(2) 0.0234(18) 0.028(2) -0.0040(15) -0.0094(17) -0.0011(15)
C14 0.0310(19) 0.0247(17) 0.0217(18) 0.0011(14) -0.0075(15) -0.0021(14)
C15 0.0240(17) 0.0217(16) 0.0155(16) -0.0016(13) -0.0095(13) 0.0013(12)
C16 0.0256(18) 0.0237(17) 0.0200(17) 0.0008(13) -0.0064(14) 0.0002(13)
C17 0.0291(19) 0.0329(19) 0.0227(19) -0.0054(15) -0.0039(15) 0.0071(14)
C18 0.037(2) 0.0260(18) 0.028(2) -0.0065(15) -0.0137(16) 0.0076(14)
C19 0.036(2) 0.0245(17) 0.0222(18) 0.0014(14) -0.0116(15) -0.0012(14)
C20 0.0255(18) 0.0225(17) 0.0206(17) -0.0017(13) -0.0052(14) -0.0002(13)
C21 0.0203(16) 0.0237(16) 0.0136(16) 0.0008(12) -0.0035(13) -0.0019(12)
C22 0.0231(17) 0.0259(17) 0.0165(16) -0.0018(13) -0.0076(13) 0.0005(13)
C23 0.0256(19) 0.0298(18) 0.028(2) 0.0036(15) -0.0001(15) -0.0011(14)
C24 0.035(2) 0.0247(18) 0.043(2) 0.0045(16) -0.0051(18) 0.0004(15)
C25 0.028(2) 0.034(2) 0.034(2) -0.0038(16) -0.0079(16) 0.0088(15)
C26 0.0239(19) 0.040(2) 0.0253(19) 0.0019(16) -0.0029(15) 0.0033(15)
C27 0.0272(19) 0.0270(18) 0.0244(19) 0.0031(14) -0.0058(15) -0.0025(14)
C28 0.0175(16) 0.0245(17) 0.0288(19) -0.0051(14) -0.0079(14) 0.0025(12)
C29 0.0268(19) 0.0286(18) 0.032(2) -0.0015(15) -0.0065(16) -0.0022(14)
C30 0.0244(19) 0.0272(19) 0.053(3) -0.0020(18) -0.0077(17) -0.0006(14)
C31 0.025(2) 0.029(2) 0.069(3) -0.019(2) -0.0091(19) 0.0012(15)
C32 0.033(2) 0.051(3) 0.051(3) -0.030(2) -0.0144(19) 0.0071(18)
C33 0.0276(19) 0.039(2) 0.032(2) -0.0100(17) -0.0081(16) 0.0017(15)
C34 0.0205(16) 0.0180(15) 0.0154(16) -0.0010(12) -0.0003(13) 0.0004(12)
C35 0.0239(17) 0.0199(16) 0.0187(17) -0.0013(13) -0.0029(13) 0.0043(12)
C36 0.0297(19) 0.037(2) 0.0249(19) -0.0091(15) -0.0073(15) -0.0015(15)
C37 0.029(2) 0.037(2) 0.030(2) 0.0016(16) -0.0138(16) 0.0039(15)
C38 0.034(2) 0.0232(17) 0.0272(19) 0.0048(14) -0.0066(16) 0.0043(14)
C39 0.0259(18) 0.0191(16) 0.0218(17) -0.0001(13) -0.0040(14) -0.0022(13)
C40 0.0266(17) 0.0122(14) 0.0177(16) -0.0020(12) -0.0007(13) -0.0031(12)
C41 0.0292(19) 0.0267(18) 0.0215(18) 0.0039(14) -0.0031(15) 0.0034(14)
C42 0.0275(19) 0.0294(19) 0.032(2) -0.0039(15) -0.0065(16) 0.0057(14)
C43 0.0286(19) 0.0247(17) 0.0274(19) -0.0051(15) 0.0035(15) -0.0045(14)
C44 0.035(2) 0.0229(17) 0.0185(17) 0.0018(14) 0.0026(15) -0.0041(14)
C45 0.0285(18) 0.0218(16) 0.0185(17) -0.0023(13) -0.0042(14) -0.0005(13)
C46 0.0276(17) 0.0147(15) 0.0148(16) 0.0018(12) -0.0052(13) 0.0011(12)
C47 0.0328(19) 0.0177(16) 0.0233(18) -0.0011(13) -0.0047(15) 0.0010(13)
C48 0.042(2) 0.0195(17) 0.0216(18) -0.0009(14) -0.0002(16) 0.0065(14)
C49 0.057(2) 0.0176(16) 0.0191(18) -0.0055(14) -0.0100(17) 0.0076(15)
C50 0.042(2) 0.0189(17) 0.0262(19) -0.0018(14) -0.0116(16) -0.0035(14)
C51 0.0336(19) 0.0160(15) 0.0216(18) 0.0009(13) -0.0065(15) -0.0007(13)
C52 0.0312(19) 0.0191(16) 0.0230(18) -0.0037(13) -0.0059(14) 0.0060(13)
C53 0.041(2) 0.0191(16) 0.0233(18) -0.0014(14) -0.0099(16) 0.0004(14)
C54 0.036(2) 0.0260(18) 0.031(2) -0.0016(15) -0.0046(16) -0.0033(15)
C55 0.033(2) 0.0270(19) 0.048(3) 0.0046(17) 0.0106(18) 0.0005(15)

loop_
_atom_type_symbol
_atom_type_description
_atom_type_scat_dispersion_real
_atom_type_scat_dispersion_imag
_atom_type_scat_source
C C 0.0033 0.0016 'International Tables Vol C Tables 4.2.6.8 and 6.1.1.4'
H H 0.0000 0.0000 'International Tables Vol C Tables 4.2.6.8 and 6.1.1.4'
N N 0.0061 0.0033 'International Tables Vol C Tables 4.2.6.8 and 6.1.1.4'
Si Si 0.0817 0.0704 'International Tables Vol C Tables 4.2.6.8 and 6.1.1.4'
Co Co 0.3494 0.9721 'International Tables Vol C Tables 4.2.6.8 and 6.1.1.4'
Cl Cl 0.1484 0.1585 'International Tables Vol C Tables 4.2.6.8 and 6.1.1.4'
O O 0.0106 0.0060 'International Tables Vol C Tables 4.2.6.8 and 6.1.1.4'

loop_
_geom_angle_atom_site_label_1
_geom_angle_atom_site_label_2
_geom_angle_atom_site_label_3
_geom_angle
_geom_angle_site_symmetry_1
_geom_angle_site_symmetry_3
N1 Co1 O1 108.60(10) . .
N1 Co1 Cl1 128.50(8) . 2_765
O1 Co1 Cl1 99.47(7) . 2_765
N1 Co1 Cl1 124.40(8) . .
O1 Co1 Cl1 101.41(7) . .
Cl1 Co1 Cl1 89.34(3) 2_765 .
Co1 Cl1 Co1 90.66(3) 2_765 .
N1 Si1 C34 113.50(13) . .
N1 Si1 C46 112.17(13) . .
C34 Si1 C46 106.57(13) . .
N1 Si1 C40 113.80(13) . .
C34 Si1 C40 104.51(14) . .
C46 Si1 C40 105.58(13) . .
C55 O1 C52 109.0(2) . .
C55 O1 Co1 121.0(2) . .
C52 O1 Co1 119.55(18) . .
C1 N1 Si1 120.66(18) . .
C1 N1 Co1 117.04(18) . .
Si1 N1 Co1 122.28(14) . .
C6 C1 C2 117.5(3) . .
C6 C1 N1 122.4(3) . .
C2 C1 N1 120.1(3) . .
C3 C2 C1 120.2(3) . .
C3 C2 C8 118.3(3) . .
C1 C2 C8 121.4(3) . .
C2 C3 C4 122.5(3) . .
C5 C4 C3 117.3(3) . .
C5 C4 C7 120.9(3) . .
C3 C4 C7 121.8(3) . .
C4 C5 C6 122.8(3) . .
C5 C6 C1 119.6(3) . .
C5 C6 C21 116.9(3) . .
C1 C6 C21 123.4(3) . .
C2 C8 C15 113.8(2) . .
C2 C8 C9 112.6(2) . .
C15 C8 C9 110.7(2) . .
C10 C9 C14 118.0(3) . .
C10 C9 C8 123.0(3) . .
C14 C9 C8 118.8(3) . .
C9 C10 C11 120.9(3) . .
C12 C11 C10 119.9(3) . .
C13 C12 C11 119.3(3) . .
C12 C13 C14 120.9(3) . .
C13 C14 C9 120.9(3) . .
C16 C15 C20 117.6(3) . .
C16 C15 C8 120.4(3) . .
C20 C15 C8 121.6(3) . .
C17 C16 C15 121.9(3) . .
C16 C17 C18 119.8(3) . .
C19 C18 C17 118.8(3) . .
C20 C19 C18 120.9(3) . .
C19 C20 C15 120.9(3) . .
C6 C21 C22 113.3(2) . .
C6 C21 C28 111.8(3) . .
C22 C21 C28 112.2(2) . .
C27 C22 C23 117.7(3) . .
C27 C22 C21 123.4(3) . .
C23 C22 C21 118.9(3) . .
C24 C23 C22 121.5(3) . .
C25 C24 C23 120.2(3) . .
C24 C25 C26 119.3(3) . .
C25 C26 C27 120.5(3) . .
C22 C27 C26 120.8(3) . .
C29 C28 C33 117.5(3) . .
C29 C28 C21 124.0(3) . .
C33 C28 C21 118.4(3) . .
C28 C29 C30 121.6(4) . .
C31 C30 C29 120.2(4) . .
C30 C31 C32 119.1(3) . .
C31 C32 C33 120.5(4) . .
C32 C33 C28 121.1(4) . .
C35 C34 C39 116.6(3) . .
C35 C34 Si1 122.3(2) . .
C39 C34 Si1 121.1(2) . .
C36 C35 C34 121.9(3) . .
C37 C36 C35 119.8(3) . .
C36 C37 C38 119.9(3) . .
C39 C38 C37 119.9(3) . .
C38 C39 C34 122.0(3) . .
C41 C40 C45 116.3(3) . .
C41 C40 Si1 122.7(2) . .
C45 C40 Si1 120.2(2) . .
C42 C41 C40 122.3(3) . .
C43 C42 C41 119.9(3) . .
C42 C43 C44 119.7(3) . .
C43 C44 C45 119.9(3) . .
C44 C45 C40 122.0(3) . .
C47 C46 C51 116.8(3) . .
C47 C46 Si1 122.8(2) . .
C51 C46 Si1 120.4(2) . .
C48 C47 C46 121.9(3) . .
C49 C48 C47 120.0(3) . .
C50 C49 C48 119.7(3) . .
C49 C50 C51 120.1(3) . .
C50 C51 C46 121.5(3) . .
O1 C52 C53 104.6(3) . .
C52 C53 C54 102.8(3) . .
C55 C54 C53 102.7(3) . .
O1 C55 C54 107.2(3) . .
C61 C56 C62 122.4(6) . .
C61 C56 C57 118.6(5) . .
C62 C56 C57 119.0(6) . .
C61A C56A C57A 120.6(5) . .
C61A C56A C62A 120.8(7) . .
C57A C56A C62A 118.0(7) . .
C58 C57 C56 118.6(5) . .
C56A C57A C58A 119.6(6) . .
C57 C58 C59 121.4(6) . .
C57A C58A C59A 120.3(6) . .
C60 C59 C58 119.3(6) . .
C60A C59A C58A 118.8(6) . .
C59 C60 C61 120.0(6) . .
C59A C60A C61A 121.3(6) . .
C60 C61 C56 121.3(5) . .
C56A C61A C60A 119.2(6) . .

loop_
_geom_bond_atom_site_label_1
_geom_bond_atom_site_label_2
_geom_bond_distance
_geom_bond_site_symmetry_2
Co1 N1 1.936(2) .
Co1 O1 2.027(2) .
Co1 Cl1 2.3487(8) 2_765
Co1 Cl1 2.3500(9) .
Cl1 Co1 2.3487(8) 2_765
Si1 N1 1.732(2) .
Si1 C34 1.888(3) .
Si1 C46 1.894(3) .
Si1 C40 1.895(3) .
O1 C55 1.444(4) .
O1 C52 1.462(4) .
N1 C1 1.443(4) .
C1 C6 1.420(4) .
C1 C2 1.427(4) .
C2 C3 1.388(4) .
C2 C8 1.529(4) .
C3 C4 1.389(4) .
C4 C5 1.388(4) .
C4 C7 1.517(4) .
C5 C6 1.398(4) .
C6 C21 1.536(4) .
C8 C15 1.532(4) .
C8 C9 1.542(4) .
C9 C10 1.392(5) .
C9 C14 1.395(4) .
C10 C11 1.401(5) .
C11 C12 1.386(5) .
C12 C13 1.378(5) .
C13 C14 1.383(5) .
C15 C16 1.386(5) .
C15 C20 1.394(4) .
C16 C17 1.384(5) .
C17 C18 1.393(5) .
C18 C19 1.385(5) .
C19 C20 1.382(5) .
C21 C22 1.537(4) .
C21 C28 1.541(4) .
C22 C27 1.389(5) .
C22 C23 1.390(5) .
C23 C24 1.389(5) .
C24 C25 1.376(5) .
C25 C26 1.381(5) .
C26 C27 1.391(5) .
C28 C29 1.386(5) .
C28 C33 1.391(5) .
C29 C30 1.390(5) .
C30 C31 1.378(6) .
C31 C32 1.380(6) .
C32 C33 1.389(5) .
C34 C35 1.402(4) .
C34 C39 1.406(4) .
C35 C36 1.390(5) .
C36 C37 1.386(5) .
C37 C38 1.386(5) .
C38 C39 1.385(5) .
C40 C41 1.398(5) .
C40 C45 1.399(4) .
C41 C42 1.389(5) .
C42 C43 1.382(5) .
C43 C44 1.384(5) .
C44 C45 1.392(5) .
C46 C47 1.398(5) .
C46 C51 1.406(4) .
C47 C48 1.390(5) .
C48 C49 1.384(5) .
C49 C50 1.379(5) .
C50 C51 1.393(4) .
C52 C53 1.510(5) .
C53 C54 1.520(5) .
C54 C55 1.506(5) .
C56 C61 1.416(6) .
C56 C62 1.447(6) .
C56 C57 1.454(6) .
C56A C61A 1.409(7) .
C56A C57A 1.424(7) .
C56A C62A 1.481(7) .
C57 C58 1.399(7) .
C57A C58A 1.426(7) .
C58 C59 1.428(7) .
C58A C59A 1.442(7) .
C59 C60 1.397(7) .
C59A C60A 1.402(7) .
C60 C61 1.407(6) .
C60A C61A 1.441(7) .
